data_9012205
loop_
_publ_author_name
'Plaisier, J. R.'
'Jansen, J.'
'de Graaff, R. A. G.'
'Ijdo, D. J. W.'

_publ_section_title
;
 Structure determination of Ca3HfSi2O9 and Ca3ZrSi2O9 from powder diffraction
;
_journal_name_full 'Journal of Solid State Chemistry'
_journal_page_first 464
_journal_page_last 468
_journal_paper_doi 10.1006/jssc.1995.1160
_journal_volume 115
_journal_year 1995
_chemical_compound_source Synthetic
_chemical_formula_sum 'Ca3 O9 Si2 Zr'
_chemical_name_mineral Baghdadite
_space_group_IT_number 14
_symmetry_space_group_name_Hall '-P 2ybc'
_symmetry_space_group_name_H-M 'P 1 21/c 1'
_cell_angle_alpha 90
_cell_angle_beta 90.875
_cell_angle_gamma 90
_cell_length_a 7.3603
_cell_length_b 10.1766
_cell_length_c 10.4514
_cell_formula_units_Z 4
_cell_volume 782.748
_database_code_amcsd 0013849
_exptl_crystal_density_diffrn 3.493
_cod_original_formula_sum 'Ca3 Zr Si2 O9'
_cod_database_code 9012205

loop_
_space_group_symop_operation_xyz
x,y,z
x,1/2-y,1/2+z
-x,1/2+y,1/2-z
-x,-y,-z

loop_
_atom_site_label
_atom_site_fract_x
_atom_site_fract_y
_atom_site_fract_z
_atom_site_U_iso_or_equiv
Ca1 0.62470 0.80700 0.59940 0.00899
Ca2 0.11980 0.82560 0.58840 0.00899
Ca3 0.63010 0.41930 0.61550 0.00899
Zr 0.12450 0.06290 0.11480 0.00899
Si1 0.83400 0.62400 0.81890 0.00899
Si2 0.40000 0.63500 0.80740 0.00899
O1 0.61760 0.60580 0.77570 0.00899
O2 0.08250 -0.00330 0.75410 0.00899
O3 0.13910 0.37940 0.03100 0.00899
O4 0.10690 0.26340 0.74320 0.00899
O5 0.35570 0.73560 0.22530 0.00899
O6 0.31190 0.49900 0.76030 0.00899
O7 0.37910 0.66360 0.95660 0.00899
O8 0.09760 0.61130 0.50560 0.00899
O9 0.65960 -0.10900 -0.01170 0.00899

loop_
_cod_related_entry_id
_cod_related_entry_database
_cod_related_entry_code
1 AMCSD 0013849
